data_4109680
loop_
_publ_author_name
'Stacey I. Zones'
'Allen W. Burton'
'Greg S. Lee'
'Marilyn M. Olmstead'

_publ_section_title
;
 A Study of Piperidinium Structure-Directing Agents in the Synthesis of
 Silica Molecular Sieves under Fluoride-Based Conditions
;
_journal_name_full 'Journal of the American Chemical Society'
_journal_page_first 9066
_journal_page_last 9079
_journal_paper_doi 10.1021/ja0709122
_journal_volume 129
_journal_year 2007
_chemical_formula_moiety 'Si16 O32 F, C11 H24 N'
_chemical_formula_sum 'C11 H24 F N O32 Si16'
_chemical_formula_weight 1150.75
_chemical_name_common SSZ-35/C11H24N
_chemical_name_systematic
; 
 ? 
;
_space_group_IT_number 2
_symmetry_cell_setting triclinic
_symmetry_space_group_name_Hall '-P 1'
_symmetry_space_group_name_H-M 'P -1'
_atom_sites_solution_hydrogens geom
_atom_sites_solution_primary direct
_atom_sites_solution_secondary difmap
_audit_creation_method SHELXL-97
_cell_angle_alpha 105.207(3)
_cell_angle_beta 96.995(3)
_cell_angle_gamma 94.425(3)
_cell_formula_units_Z 1
_cell_length_a 7.4025(12)
_cell_length_b 11.3530(18)
_cell_length_c 11.4856(18)
_cell_measurement_reflns_used 3768
_cell_measurement_temperature 93(2)
_cell_measurement_theta_max 27.3
_cell_measurement_theta_min 2.6
_cell_volume 918.5(3)
_computing_cell_refinement 'SAINT (Bruker, 2005)'
_computing_data_collection 'Apex2 (Bruker, 2005)'
_computing_data_reduction 'SAINT and cell_now (Sheldrick, 2005)'
_computing_molecular_graphics 'SHELXTL 5.1, XP (Sheldrick, 1994)'
_computing_publication_material SHELXL-97
_computing_structure_refinement 'SHELXL-97 (Sheldrick, 1997)'
_computing_structure_solution 'SHELXS-97 (Sheldrick, 1990)'
_diffrn_ambient_temperature 93(2)
_diffrn_detector_area_resol_mean 8.3
_diffrn_measured_fraction_theta_full 0.994
_diffrn_measured_fraction_theta_max 0.994
_diffrn_measurement_device_type 'Bruker ApexII'
_diffrn_measurement_method \w
_diffrn_radiation_monochromator graphite
_diffrn_radiation_source 'fine-focus sealed tube'
_diffrn_radiation_type MoK\a
_diffrn_radiation_wavelength 0.71073
_diffrn_reflns_av_R_equivalents 0.0360
_diffrn_reflns_av_sigmaI/netI 0.0720
_diffrn_reflns_limit_h_max 9
_diffrn_reflns_limit_h_min -9
_diffrn_reflns_limit_k_max 14
_diffrn_reflns_limit_k_min -14
_diffrn_reflns_limit_l_max 14
_diffrn_reflns_limit_l_min 0
_diffrn_reflns_number 17537
_diffrn_reflns_theta_full 27.54
_diffrn_reflns_theta_max 27.54
_diffrn_reflns_theta_min 1.86
_diffrn_standards_number 0
_exptl_absorpt_coefficient_mu 0.676
_exptl_absorpt_correction_T_max 0.980
_exptl_absorpt_correction_T_min 0.798
_exptl_absorpt_correction_type multi-scan
_exptl_absorpt_process_details 'Twinabs (Sheldrick, 2004)'
_exptl_crystal_colour colorless
_exptl_crystal_density_diffrn 2.080
_exptl_crystal_description needle
_exptl_crystal_F_000 586
_exptl_crystal_size_max 0.35
_exptl_crystal_size_mid 0.04
_exptl_crystal_size_min 0.03
_refine_diff_density_max 0.545
_refine_diff_density_min -0.465
_refine_diff_density_rms 0.098
_refine_ls_extinction_method none
_refine_ls_goodness_of_fit_ref 0.583
_refine_ls_hydrogen_treatment constr
_refine_ls_matrix_type full
_refine_ls_number_parameters 280
_refine_ls_number_reflns 5049
_refine_ls_number_restraints 9
_refine_ls_restrained_S_all 0.584
_refine_ls_R_factor_all 0.0562
_refine_ls_R_factor_gt 0.0405
_refine_ls_shift/su_max 0.003
_refine_ls_shift/su_mean 0.000
_refine_ls_structure_factor_coef Fsqd
_refine_ls_weighting_details 'calc w=1/[\s^2^(Fo^2^)+(0.0323P)^2^+13.3753P] where P=(Fo^2^+2Fc^2^)/3'
_refine_ls_weighting_scheme calc
_refine_ls_wR_factor_gt 0.0952
_refine_ls_wR_factor_ref 0.1001
_reflns_number_gt 3629
_reflns_number_total 5057
_reflns_threshold_expression I>2\s(I)
_cod_data_source_file ja0709122si20070208_095000.cif
_cod_data_source_block twin
_cod_database_code 4109680

loop_
_symmetry_equiv_pos_as_xyz
'x, y, z'
'-x, -y, -z'

loop_
_atom_site_label
_atom_site_type_symbol
_atom_site_fract_x
_atom_site_fract_y
_atom_site_fract_z
_atom_site_U_iso_or_equiv
_atom_site_adp_type
_atom_site_occupancy
_atom_site_symmetry_multiplicity
_atom_site_calc_flag
_atom_site_refinement_flags
_atom_site_disorder_assembly
_atom_site_disorder_group
Si1 Si 0.46462(13) -0.07651(9) 0.25275(9) 0.0115(2) Uani 1 1 d . . .
Si2 Si 0.28030(13) 0.06829(9) 0.08476(9) 0.0119(2) Uani 1 1 d . . .
Si3 Si 0.42808(13) 0.26779(9) -0.02988(9) 0.0121(2) Uani 1 1 d . . .
Si4 Si 0.81256(14) 0.38411(10) 0.06695(9) 0.0135(2) Uani 1 1 d . . .
Si5 Si 0.89923(13) 0.14715(9) 0.14366(9) 0.0115(2) Uani 1 1 d . . .
Si6 Si 0.83777(13) 0.06334(9) 0.37027(9) 0.0113(2) Uani 1 1 d . . .
Si7 Si 0.93883(14) 0.65339(10) 0.13293(9) 0.0164(2) Uani 1 1 d . . .
Si8 Si 0.89368(13) 0.14013(9) 0.64258(9) 0.0119(2) Uani 1 1 d . . .
O1 O 0.4047(3) 0.0254(2) 0.1869(2) 0.0174(6) Uani 1 1 d . . .
O2 O 0.3995(4) 0.1748(3) 0.0524(3) 0.0195(6) Uani 1 1 d . . .
O3 O 0.5911(3) 0.3718(2) 0.0423(2) 0.0170(6) Uani 1 1 d . . .
O4 O 0.8755(4) 0.2827(2) 0.1340(2) 0.0203(6) Uani 1 1 d . . .
O5 O 0.8407(3) 0.1417(2) 0.2729(2) 0.0158(5) Uani 1 1 d . . .
O6 O 0.6432(3) -0.0177(2) 0.3517(2) 0.0154(5) Uani 1 1 d . . .
O7 O 0.5157(4) -0.1953(2) 0.1581(2) 0.0193(6) Uani 1 1 d . . .
O8 O 0.3066(3) -0.1184(2) 0.3223(2) 0.0154(5) Uani 1 1 d . . .
O9 O 0.1093(4) 0.1228(3) 0.1433(2) 0.0205(6) Uani 1 1 d . . .
O10 O 0.2251(4) -0.0455(3) -0.0344(3) 0.0243(6) Uani 1 1 d . . .
O11 O 0.2463(4) 0.3305(3) -0.0541(3) 0.0258(7) Uani 1 1 d . . .
O12 O 0.8867(3) 0.3628(3) -0.0612(2) 0.0188(6) Uani 1 1 d . . .
O13 O 0.8902(4) 0.5166(2) 0.1548(2) 0.0186(6) Uani 1 1 d . . .
O14 O 0.8693(3) 0.1563(2) 0.5052(2) 0.0139(5) Uani 1 1 d . . .
O15 O 0.9994(3) 0.0227(2) 0.6433(2) 0.0161(6) Uani 1 1 d . . .
O16 O 1.0101(4) 0.2641(3) 0.7275(2) 0.0199(6) Uani 1 1 d . . .
F1 F 0.9841(8) 0.8133(5) 0.1125(5) 0.0373(13) Uani 0.50 1 d P . .
C49 C 0.6137(15) 0.5399(10) 0.7063(10) 0.047(3) Uiso 0.50 1 d PD A -1
H49A H 0.5257 0.6013 0.7072 0.056 Uiso 0.50 1 calc PR A -1
H49B H 0.6814 0.5568 0.7899 0.056 Uiso 0.50 1 calc PR A -1
C50 C 0.506(2) 0.4093(11) 0.6697(11) 0.036(3) Uiso 0.50 1 d PD A -1
H50A H 0.4146 0.4064 0.7250 0.043 Uiso 0.50 1 calc PR A -1
H50B H 0.5923 0.3485 0.6787 0.043 Uiso 0.50 1 calc PR A -1
C51 C 0.4074(16) 0.3747(11) 0.5347(11) 0.039(4) Uiso 0.50 1 d PD A -1
C52 C 0.5457(15) 0.3941(10) 0.4521(10) 0.045(3) Uiso 0.50 1 d PD A -1
H52A H 0.4797 0.3786 0.3682 0.054 Uiso 0.50 1 calc PR A -1
H52B H 0.6329 0.3319 0.4502 0.054 Uiso 0.50 1 calc PR A -1
N53 N 0.6562(12) 0.5217(8) 0.4877(8) 0.045(2) Uiso 0.50 1 d PD A -1
C54 C 0.7479(15) 0.5536(11) 0.6197(9) 0.047(3) Uiso 0.50 1 d PD A -1
H54A H 0.8448 0.4993 0.6264 0.057 Uiso 0.50 1 calc PR A -1
H54B H 0.8072 0.6393 0.6440 0.057 Uiso 0.50 1 calc PR A -1
C55 C 0.2236(14) 0.4296(10) 0.5263(10) 0.040(2) Uiso 0.50 1 d PD A -1
H55A H 0.2464 0.5195 0.5535 0.061 Uiso 0.50 1 calc PR A -1
H55B H 0.1454 0.4006 0.5784 0.061 Uiso 0.50 1 calc PR A -1
H55C H 0.1622 0.4037 0.4416 0.061 Uiso 0.50 1 calc PR A -1
C56 C 0.360(2) 0.2379(11) 0.5017(15) 0.030(4) Uiso 0.50 1 d PD A -1
H56A H 0.2900 0.2166 0.5620 0.044 Uiso 0.50 1 calc PR A -1
H56B H 0.4726 0.1980 0.5009 0.044 Uiso 0.50 1 calc PR A -1
H56C H 0.2858 0.2098 0.4207 0.044 Uiso 0.50 1 calc PR A -1
C57 C 0.539(2) 0.6220(12) 0.4653(12) 0.044(4) Uiso 0.50 1 d PD A -1
H57 H 0.4376 0.6205 0.5153 0.053 Uiso 0.50 1 calc PR A -1
C58 C 0.648(3) 0.7535(16) 0.518(2) 0.062(7) Uiso 0.50 1 d PD A -1
H58A H 0.6925 0.7671 0.6048 0.093 Uiso 0.50 1 calc PR A -1
H58B H 0.5671 0.8156 0.5075 0.093 Uiso 0.50 1 calc PR A -1
H58C H 0.7523 0.7599 0.4740 0.093 Uiso 0.50 1 calc PR A -1
C59 C 0.445(3) 0.5910(18) 0.3323(15) 0.071(6) Uiso 0.50 1 d PD A -1
H59A H 0.3384 0.5295 0.3199 0.107 Uiso 0.50 1 calc PR A -1
H59B H 0.5312 0.5581 0.2774 0.107 Uiso 0.50 1 calc PR A -1
H59C H 0.4039 0.6656 0.3149 0.107 Uiso 0.50 1 calc PR A -1
C60 C 0.7992(19) 0.5087(14) 0.4063(13) 0.062(4) Uiso 0.50 1 d P A -1
H60A H 0.7448 0.5102 0.3246 0.094 Uiso 0.50 1 calc PR A -1
H60B H 0.8498 0.4306 0.4015 0.094 Uiso 0.50 1 calc PR A -1
H60C H 0.8973 0.5767 0.4391 0.094 Uiso 0.50 1 calc PR A -1

loop_
_atom_site_aniso_label
_atom_site_aniso_U_11
_atom_site_aniso_U_22
_atom_site_aniso_U_33
_atom_site_aniso_U_23
_atom_site_aniso_U_13
_atom_site_aniso_U_12
Si1 0.0079(4) 0.0153(5) 0.0110(5) 0.0023(4) 0.0024(4) 0.0021(4)
Si2 0.0093(5) 0.0147(5) 0.0120(5) 0.0030(4) 0.0032(4) 0.0029(4)
Si3 0.0094(5) 0.0157(5) 0.0127(5) 0.0046(4) 0.0046(4) 0.0039(4)
Si4 0.0136(5) 0.0157(5) 0.0113(5) 0.0026(4) 0.0038(4) 0.0028(4)
Si5 0.0099(5) 0.0136(5) 0.0113(5) 0.0027(4) 0.0034(4) 0.0030(4)
Si6 0.0088(4) 0.0130(5) 0.0116(5) 0.0020(4) 0.0029(4) 0.0015(4)
Si7 0.0107(5) 0.0247(6) 0.0099(5) -0.0030(4) 0.0019(4) 0.0050(4)
Si8 0.0086(4) 0.0134(5) 0.0118(5) -0.0011(4) 0.0034(4) 0.0018(4)
O1 0.0129(13) 0.0222(15) 0.0177(14) 0.0070(11) 0.0007(10) 0.0034(11)
O2 0.0156(13) 0.0238(15) 0.0230(15) 0.0127(12) 0.0043(11) 0.0015(11)
O3 0.0138(13) 0.0172(13) 0.0193(14) 0.0020(11) 0.0059(11) 0.0026(10)
O4 0.0262(15) 0.0167(14) 0.0197(14) 0.0061(12) 0.0052(12) 0.0057(12)
O5 0.0149(13) 0.0194(14) 0.0161(13) 0.0071(11) 0.0066(10) 0.0050(11)
O6 0.0105(12) 0.0208(14) 0.0136(13) 0.0053(11) -0.0019(10) -0.0012(10)
O7 0.0183(14) 0.0200(14) 0.0192(14) 0.0014(11) 0.0097(11) 0.0026(11)
O8 0.0129(13) 0.0176(13) 0.0167(13) 0.0045(11) 0.0056(10) 0.0034(10)
O9 0.0140(13) 0.0291(16) 0.0199(14) 0.0057(12) 0.0069(11) 0.0079(12)
O10 0.0197(15) 0.0251(16) 0.0214(15) -0.0034(12) -0.0007(12) 0.0018(12)
O11 0.0213(15) 0.0436(19) 0.0159(14) 0.0091(13) 0.0041(11) 0.0199(14)
O12 0.0108(12) 0.0299(16) 0.0154(13) 0.0075(12) 0.0013(10) -0.0037(11)
O13 0.0227(14) 0.0141(13) 0.0180(14) 0.0036(11) 0.0000(11) 0.0042(11)
O14 0.0134(12) 0.0135(13) 0.0134(12) 0.0005(10) 0.0041(10) 0.0019(10)
O15 0.0144(13) 0.0188(14) 0.0138(13) 0.0008(11) 0.0025(10) 0.0060(11)
O16 0.0155(13) 0.0226(15) 0.0142(13) -0.0072(11) 0.0051(11) -0.0043(11)
F1 0.049(3) 0.030(3) 0.035(3) 0.010(2) 0.013(3) 0.003(3)

loop_
_atom_type_symbol
_atom_type_description
_atom_type_scat_dispersion_real
_atom_type_scat_dispersion_imag
_atom_type_scat_source
C C 0.0033 0.0016 'International Tables Vol C Tables 4.2.6.8 and 6.1.1.4'
H H 0.0000 0.0000 'International Tables Vol C Tables 4.2.6.8 and 6.1.1.4'
O O 0.0106 0.0060 'International Tables Vol C Tables 4.2.6.8 and 6.1.1.4'
Si Si 0.0817 0.0704 'International Tables Vol C Tables 4.2.6.8 and 6.1.1.4'
N N 0.0061 0.0033 'International Tables Vol C Tables 4.2.6.8 and 6.1.1.4'
F F 0.0171 0.0103 'International Tables Vol C Tables 4.2.6.8 and 6.1.1.4'

loop_
_geom_angle_atom_site_label_1
_geom_angle_atom_site_label_2
_geom_angle_atom_site_label_3
_geom_angle
_geom_angle_site_symmetry_1
_geom_angle_site_symmetry_3
O1 Si1 O7 111.70(15) . .
O1 Si1 O8 111.66(14) . .
O7 Si1 O8 108.72(14) . .
O1 Si1 O6 108.04(15) . .
O7 Si1 O6 108.24(14) . .
O8 Si1 O6 108.36(14) . .
O2 Si2 O9 108.95(16) . .
O2 Si2 O10 109.52(16) . .
O9 Si2 O10 113.93(15) . .
O2 Si2 O1 107.57(15) . .
O9 Si2 O1 107.50(15) . .
O10 Si2 O1 109.17(16) . .
O11 Si3 O3 109.42(16) . .
O11 Si3 O7 109.50(15) . 2_655
O3 Si3 O7 109.12(14) . 2_655
O11 Si3 O2 111.24(15) . .
O3 Si3 O2 107.64(15) . .
O7 Si3 O2 109.88(15) 2_655 .
O13 Si4 O12 110.82(15) . .
O13 Si4 O4 108.16(15) . .
O12 Si4 O4 110.58(15) . .
O13 Si4 O3 109.76(14) . .
O12 Si4 O3 108.50(14) . .
O4 Si4 O3 108.99(15) . .
O4 Si5 O10 111.91(16) . 2_655
O4 Si5 O9 109.98(16) . 1_655
O10 Si5 O9 109.27(15) 2_655 1_655
O4 Si5 O5 106.01(14) . .
O10 Si5 O5 110.62(15) 2_655 .
O9 Si5 O5 108.98(15) 1_655 .
O5 Si6 O15 108.95(14) . 2_756
O5 Si6 O6 111.06(14) . .
O15 Si6 O6 110.80(15) 2_756 .
O5 Si6 O14 108.82(14) . .
O15 Si6 O14 109.32(14) 2_756 .
O6 Si6 O14 107.85(13) . .
O11 Si7 O12 115.14(15) 2_665 2_765
O11 Si7 O16 119.02(15) 2_665 2_766
O12 Si7 O16 113.27(14) 2_765 2_766
O11 Si7 O13 102.14(16) 2_665 .
O12 Si7 O13 103.76(15) 2_765 .
O16 Si7 O13 100.08(15) 2_766 .
O11 Si7 F1 76.4(2) 2_665 .
O12 Si7 F1 79.3(2) 2_765 .
O16 Si7 F1 78.4(2) 2_766 .
O13 Si7 F1 176.9(2) . .
O15 Si8 O16 111.71(15) . .
O15 Si8 O8 109.64(14) . 2_656
O16 Si8 O8 113.10(14) . 2_656
O15 Si8 O14 108.63(13) . .
O16 Si8 O14 105.74(15) . .
O8 Si8 O14 107.79(14) 2_656 .
Si1 O1 Si2 151.88(19) . .
Si2 O2 Si3 150.90(19) . .
Si3 O3 Si4 136.91(17) . .
Si5 O4 Si4 155.3(2) . .
Si6 O5 Si5 145.27(18) . .
Si6 O6 Si1 142.39(18) . .
Si1 O7 Si3 153.7(2) . 2_655
Si8 O8 Si1 159.24(19) 2_656 .
Si2 O9 Si5 155.3(2) . 1_455
Si5 O10 Si2 159.9(2) 2_655 .
Si7 O11 Si3 154.6(2) 2_665 .
Si4 O12 Si7 146.98(18) . 2_765
Si4 O13 Si7 134.20(18) . .
Si6 O14 Si8 134.74(17) . .
Si8 O15 Si6 158.50(19) . 2_756
Si8 O16 Si7 142.96(19) . 2_766
C54 C49 C50 112.3(10) . .
C54 C49 H49A 109.2 . .
C50 C49 H49A 109.2 . .
C54 C49 H49B 109.2 . .
C50 C49 H49B 109.2 . .
H49A C49 H49B 107.9 . .
C49 C50 C51 111.1(10) . .
C49 C50 H50A 109.4 . .
C51 C50 H50A 109.4 . .
C49 C50 H50B 109.4 . .
C51 C50 H50B 109.4 . .
H50A C50 H50B 108.0 . .
C56 C51 C52 104.5(10) . .
C56 C51 C55 106.1(10) . .
C52 C51 C55 120.1(10) . .
C56 C51 C50 104.5(11) . .
C52 C51 C50 109.1(10) . .
C55 C51 C50 111.2(10) . .
C51 C52 N53 115.9(9) . .
C51 C52 H52A 108.3 . .
N53 C52 H52A 108.3 . .
C51 C52 H52B 108.3 . .
N53 C52 H52B 108.3 . .
H52A C52 H52B 107.4 . .
C60 N53 C54 109.2(9) . .
C60 N53 C57 109.0(10) . .
C54 N53 C57 111.3(8) . .
C60 N53 C52 104.5(9) . .
C54 N53 C52 110.1(9) . .
C57 N53 C52 112.5(9) . .
C49 C54 N53 112.5(9) . .
C49 C54 H54A 109.1 . .
N53 C54 H54A 109.1 . .
C49 C54 H54B 109.1 . .
N53 C54 H54B 109.1 . .
H54A C54 H54B 107.8 . .
N53 C57 C59 112.0(11) . .
N53 C57 C58 111.4(12) . .
C59 C57 C58 115.9(14) . .
N53 C57 H57 105.6 . .
C59 C57 H57 105.6 . .
C58 C57 H57 105.6 . .

loop_
_geom_bond_atom_site_label_1
_geom_bond_atom_site_label_2
_geom_bond_distance
_geom_bond_site_symmetry_2
Si1 O1 1.601(3) .
Si1 O7 1.598(3) .
Si1 O8 1.604(3) .
Si1 O6 1.608(3) .
Si2 O2 1.591(3) .
Si2 O9 1.596(3) .
Si2 O10 1.601(3) .
Si2 O1 1.602(3) .
Si3 O11 1.598(3) .
Si3 O3 1.600(3) .
Si3 O7 1.608(3) 2_655
Si3 O2 1.609(3) .
Si4 O13 1.594(3) .
Si4 O12 1.599(3) .
Si4 O4 1.611(3) .
Si4 O3 1.618(3) .
Si5 O4 1.593(3) .
Si5 O10 1.596(3) 2_655
Si5 O9 1.601(3) 1_655
Si5 O5 1.611(3) .
Si6 O5 1.603(3) .
Si6 O15 1.606(3) 2_756
Si6 O6 1.607(3) .
Si6 O14 1.608(3) .
Si7 O11 1.599(3) 2_665
Si7 O12 1.611(3) 2_765
Si7 O16 1.612(3) 2_766
Si7 O13 1.656(3) .
Si7 F1 1.900(6) .
Si8 O15 1.599(3) .
Si8 O16 1.601(3) .
Si8 O8 1.601(3) 2_656
Si8 O14 1.626(3) .
O7 Si3 1.608(3) 2_655
O8 Si8 1.601(3) 2_656
O9 Si5 1.601(3) 1_455
O10 Si5 1.596(3) 2_655
O11 Si7 1.599(3) 2_665
O12 Si7 1.611(3) 2_765
O15 Si6 1.606(3) 2_756
O16 Si7 1.612(3) 2_766
C49 C54 1.516(12) .
C49 C50 1.554(14) .
C49 H49A 0.9900 .
C49 H49B 0.9900 .
C50 C51 1.566(13) .
C50 H50A 0.9900 .
C50 H50B 0.9900 .
C51 C56 1.501(13) .
C51 C52 1.519(13) .
C51 C55 1.543(13) .
C52 N53 1.536(12) .
C52 H52A 0.9900 .
C52 H52B 0.9900 .
N53 C60 1.487(16) .
N53 C54 1.521(12) .
N53 C57 1.539(16) .
C54 H54A 0.9900 .
C54 H54B 0.9900 .
C55 H55A 0.9800 .
C55 H55B 0.9800 .
C55 H55C 0.9800 .
C56 H56A 0.9800 .
C56 H56B 0.9800 .
C56 H56C 0.9800 .
C57 C59 1.538(15) .
C57 C58 1.571(15) .
C57 H57 1.0000 .
C58 H58A 0.9800 .
C58 H58B 0.9800 .
C58 H58C 0.9800 .
C59 H59A 0.9800 .
C59 H59B 0.9800 .
C59 H59C 0.9800 .
C60 H60A 0.9800 .
C60 H60B 0.9800 .
C60 H60C 0.9800 .

loop_
_geom_torsion_atom_site_label_1
_geom_torsion_atom_site_label_2
_geom_torsion_atom_site_label_3
_geom_torsion_atom_site_label_4
_geom_torsion
_geom_torsion_site_symmetry_1
_geom_torsion_site_symmetry_4
O7 Si1 O1 Si2 54.5(4) . .
O8 Si1 O1 Si2 -67.5(4) . .
O6 Si1 O1 Si2 173.4(4) . .
O2 Si2 O1 Si1 -149.6(4) . .
O9 Si2 O1 Si1 93.2(4) . .
O10 Si2 O1 Si1 -30.9(4) . .
O9 Si2 O2 Si3 -71.5(4) . .
O10 Si2 O2 Si3 53.8(4) . .
O1 Si2 O2 Si3 172.3(4) . .
O11 Si3 O2 Si2 44.3(4) . .
O3 Si3 O2 Si2 164.2(4) . .
O7 Si3 O2 Si2 -77.1(4) 2_655 .
O11 Si3 O3 Si4 -160.8(2) . .
O7 Si3 O3 Si4 -41.0(3) 2_655 .
O2 Si3 O3 Si4 78.2(3) . .
O13 Si4 O3 Si3 -177.4(2) . .
O12 Si4 O3 Si3 61.3(3) . .
O4 Si4 O3 Si3 -59.2(3) . .
O10 Si5 O4 Si4 -14.6(5) 2_655 .
O9 Si5 O4 Si4 107.0(5) 1_655 .
O5 Si5 O4 Si4 -135.3(5) . .
O13 Si4 O4 Si5 -172.8(4) . .
O12 Si4 O4 Si5 -51.3(5) . .
O3 Si4 O4 Si5 67.9(5) . .
O15 Si6 O5 Si5 25.4(4) 2_756 .
O6 Si6 O5 Si5 -96.9(3) . .
O14 Si6 O5 Si5 144.5(3) . .
O4 Si5 O5 Si6 -169.4(3) . .
O10 Si5 O5 Si6 69.1(3) 2_655 .
O9 Si5 O5 Si6 -51.1(4) 1_655 .
O5 Si6 O6 Si1 21.4(3) . .
O15 Si6 O6 Si1 -99.8(3) 2_756 .
O14 Si6 O6 Si1 140.5(3) . .
O1 Si1 O6 Si6 -44.8(3) . .
O7 Si1 O6 Si6 76.3(3) . .
O8 Si1 O6 Si6 -165.9(3) . .
O1 Si1 O7 Si3 18.1(5) . 2_655
O8 Si1 O7 Si3 141.7(4) . 2_655
O6 Si1 O7 Si3 -100.8(4) . 2_655
O1 Si1 O8 Si8 21.0(6) . 2_656
O7 Si1 O8 Si8 -102.7(5) . 2_656
O6 Si1 O8 Si8 139.9(5) . 2_656
O2 Si2 O9 Si5 101.9(5) . 1_455
O10 Si2 O9 Si5 -20.8(6) . 1_455
O1 Si2 O9 Si5 -141.8(5) . 1_455
O2 Si2 O10 Si5 -119.3(6) . 2_655
O9 Si2 O10 Si5 3.0(7) . 2_655
O1 Si2 O10 Si5 123.2(6) . 2_655
O3 Si3 O11 Si7 140.6(5) . 2_665
O7 Si3 O11 Si7 21.1(6) 2_655 2_665
O2 Si3 O11 Si7 -100.6(5) . 2_665
O13 Si4 O12 Si7 66.1(4) . 2_765
O4 Si4 O12 Si7 -53.9(4) . 2_765
O3 Si4 O12 Si7 -173.4(3) . 2_765
O12 Si4 O13 Si7 35.0(3) . .
O4 Si4 O13 Si7 156.4(2) . .
O3 Si4 O13 Si7 -84.8(3) . .
O11 Si7 O13 Si4 51.7(3) 2_665 .
O12 Si7 O13 Si4 -68.3(3) 2_765 .
O16 Si7 O13 Si4 174.5(2) 2_766 .
F1 Si7 O13 Si4 113(4) . .
O5 Si6 O14 Si8 -175.7(2) . .
O15 Si6 O14 Si8 -56.8(3) 2_756 .
O6 Si6 O14 Si8 63.8(3) . .
O15 Si8 O14 Si6 33.7(3) . .
O16 Si8 O14 Si6 153.8(2) . .
O8 Si8 O14 Si6 -85.0(2) 2_656 .
O16 Si8 O15 Si6 -54.2(5) . 2_756
O8 Si8 O15 Si6 179.6(5) 2_656 2_756
O14 Si8 O15 Si6 62.0(5) . 2_756
O15 Si8 O16 Si7 -81.7(3) . 2_766
O8 Si8 O16 Si7 42.6(4) 2_656 2_766
O14 Si8 O16 Si7 160.3(3) . 2_766
C54 C49 C50 C51 -55.0(14) . .
C49 C50 C51 C56 163.7(11) . .
C49 C50 C51 C52 52.4(13) . .
C49 C50 C51 C55 -82.3(13) . .
C56 C51 C52 N53 -164.7(10) . .
C55 C51 C52 N53 76.5(13) . .
C50 C51 C52 N53 -53.5(13) . .
C51 C52 N53 C60 170.8(10) . .
C51 C52 N53 C54 53.6(12) . .
C51 C52 N53 C57 -71.1(11) . .
C50 C49 C54 N53 55.5(13) . .
C60 N53 C54 C49 -166.8(10) . .
C57 N53 C54 C49 72.7(12) . .
C52 N53 C54 C49 -52.7(12) . .
C60 N53 C57 C59 59.6(15) . .
C54 N53 C57 C59 -179.8(12) . .
C52 N53 C57 C59 -55.8(14) . .
C60 N53 C57 C58 -71.9(15) . .
C54 N53 C57 C58 48.7(15) . .
C52 N53 C57 C58 172.7(12) . .
